data_7056551
loop_
_publ_author_name
'Veronese, Lorenzo'
'Quartapelle Procopio, Elsa'
'Maggioni, Daniela'
'Mercandelli, Pierluigi'
'Panigati, Monica'

_publ_section_title
;
 Dinuclear Rhenium pyridazine complexes containing bridging chalcogenide
 anions: synthesis, characterization and computational study
;
_journal_name_full 'New J. Chem.'
_journal_paper_doi 10.1039/C7NJ02548C
_journal_year 2017
_chemical_formula_moiety 'C22 H14 N2 O6 Re2 Te2, 0.5(C1 H2 Cl2)'
_chemical_formula_sum 'C22.5 H15 Cl N2 O6 Re2 Te2'
_chemical_formula_weight 1072.41
_chemical_name_systematic
'hexacarbonylbis(\m-benzenetellurolato)(\m-pyridazine-\kN1:\kN2)dirhenium0.5(dichloromethane solvate)'
_space_group_crystal_system monoclinic
_space_group_IT_number 14
_space_group_name_Hall '-P 2yn'
_space_group_name_H-M_alt 'P 1 21/n 1'
_symmetry_space_group_name_Hall '-P 2yn'
_symmetry_space_group_name_H-M 'P 1 21/n 1'
_atom_sites_solution_hydrogens geom
_atom_sites_solution_primary direct
_atom_sites_solution_secondary difmap
_audit_creation_method SHELXL-2014/7
_audit_update_record
;
2017-02-22 deposited with the CCDC.
2017-08-23 downloaded from the CCDC.
;
_cell_angle_alpha 90
_cell_angle_beta 93.4940(10)
_cell_angle_gamma 90
_cell_formula_units_Z 4
_cell_length_a 11.7418(5)
_cell_length_b 18.5045(8)
_cell_length_c 12.0354(5)
_cell_measurement_reflns_used 9728
_cell_measurement_temperature 150(2)
_cell_measurement_theta_max 29.53
_cell_measurement_theta_min 2.20
_cell_volume 2610.14(19)
_computing_structure_refinement
;
SHELX-2014/7: Sheldrick, G. M.
Acta Crystallogr., Sect. C: Struct. Chem. 71, 2015, 3-8.
;
_computing_structure_solution
;
SIR2014: Burla, M. C.; Caliandro, R.; Carrozzini, B.; Cascarano, G. L.;
Cuocci, C.; Giacovazzo, C.; Mallamo, M.; Mazzone, A.; Polidori, G.
J. Appl. Crystallogr. 48, 2015, 306-309.
;
_diffrn_ambient_temperature 150(2)
_diffrn_detector_area_resol_mean 8.3
_diffrn_measured_fraction_theta_full 1.000
_diffrn_measured_fraction_theta_max 0.952
_diffrn_measurement_details
;
A full sphere of reciprocal space was scanned by 0.5\% \w steps, collecting
2160 frames each at 15 s exposure keeping the detector at 6.0 cm from the
sample. Intensity decay was monitored by recollecting the initial 50 frames
at the end of data collection and analysing the duplicate reflections.
;
_diffrn_measurement_device_type 'Brucker APEX II'
_diffrn_measurement_method '\w scans'
_diffrn_radiation_type MoK\a
_diffrn_radiation_wavelength 0.71073
_diffrn_reflns_av_R_equivalents 0.0318
_diffrn_reflns_av_unetI/netI 0.0180
_diffrn_reflns_Laue_measured_fraction_full 1.000
_diffrn_reflns_Laue_measured_fraction_max 0.952
_diffrn_reflns_limit_h_max 16
_diffrn_reflns_limit_h_min -15
_diffrn_reflns_limit_k_max 25
_diffrn_reflns_limit_k_min -25
_diffrn_reflns_limit_l_max 16
_diffrn_reflns_limit_l_min -16
_diffrn_reflns_number 47577
_diffrn_reflns_point_group_measured_fraction_full 1.000
_diffrn_reflns_point_group_measured_fraction_max 0.952
_diffrn_reflns_theta_full 25.242
_diffrn_reflns_theta_max 29.568
_diffrn_reflns_theta_min 2.021
_exptl_absorpt_coefficient_mu 11.601
_exptl_absorpt_correction_T_max 0.390
_exptl_absorpt_correction_T_min 0.269
_exptl_absorpt_correction_type empirical
_exptl_absorpt_process_details
;
SADABS-2012/1: Bruker AXS Inc., Madison, Wisconsin, USA.
Reflections employed for parameter determination: 48629
Maximum odd and even orders for spherical harmonics: 3 and 6
Effective data to parameter ratio: 16.5
;
_exptl_crystal_colour red
_exptl_crystal_density_diffrn 2.729
_exptl_crystal_description polyhedral
_exptl_crystal_F_000 1932
_exptl_crystal_preparation
;
Crystals were obtained by slow diffusion of n-hexane in a dichloromethane
solution at 248 K.
;
_exptl_crystal_size_max 0.160
_exptl_crystal_size_mid 0.110
_exptl_crystal_size_min 0.100
_refine_diff_density_max 1.576
_refine_diff_density_min -1.914
_refine_diff_density_rms 0.118
_refine_ls_extinction_method none
_refine_ls_goodness_of_fit_ref 1.142
_refine_ls_hydrogen_treatment constr
_refine_ls_matrix_type full
_refine_ls_number_parameters 325
_refine_ls_number_reflns 6970
_refine_ls_number_restraints 1
_refine_ls_restrained_S_all 1.145
_refine_ls_R_factor_all 0.0171
_refine_ls_R_factor_gt 0.0162
_refine_ls_shift/su_max 0.003
_refine_ls_shift/su_mean 0.000
_refine_ls_structure_factor_coef Fsqd
_refine_ls_weighting_details 'w=1/[\s^2^(Fo^2^)+(0.0046P)^2^+5.8347P] where P=(Fo^2^+2Fc^2^)/3'
_refine_ls_weighting_scheme calc
_refine_ls_wR_factor_gt 0.0358
_refine_ls_wR_factor_ref 0.0361
_reflns_Friedel_coverage 0.000
_reflns_number_gt 6736
_reflns_number_total 6970
_reflns_threshold_expression 'I > 2\s(I)'
_cod_data_source_file c7nj02548c3.cif
_cod_data_source_block 4a
_cod_original_formula_sum 'C22.50 H15 Cl N2 O6 Re2 Te2'
_cod_database_code 7056551
_shelx_shelxl_version_number 2014/7
_shelx_space_group_comment
;
The symmetry employed for this shelxl refinement is uniquely defined
by the following loop, which should always be used as a source of
symmetry information in preference to the above space-group names.
They are only intended as comments.
;
_shelx_estimated_absorpt_t_min 0.258
_shelx_estimated_absorpt_t_max 0.390

loop_
_space_group_symop_operation_xyz
'x, y, z'
'-x+1/2, y+1/2, -z+1/2'
'-x, -y, -z'
'x-1/2, -y-1/2, z-1/2'

loop_
_atom_site_label
_atom_site_type_symbol
_atom_site_fract_x
_atom_site_fract_y
_atom_site_fract_z
_atom_site_U_iso_or_equiv
_atom_site_adp_type
_atom_site_occupancy
_atom_site_site_symmetry_order
_atom_site_calc_flag
_atom_site_refinement_flags_posn
_atom_site_refinement_flags_adp
_atom_site_refinement_flags_occupancy
C1 C 0.6478(2) 0.04973(15) 0.1113(2) 0.0197(5) Uani 1 1 d . . .
C2 C 0.7893(2) 0.04933(15) 0.2978(2) 0.0184(5) Uani 1 1 d . . .
C3 C 0.5623(2) 0.01800(15) 0.3174(2) 0.0195(5) Uani 1 1 d . . .
C4 C 0.4954(2) 0.34338(15) 0.1533(2) 0.0191(5) Uani 1 1 d . . .
C5 C 0.6312(2) 0.36640(16) 0.3411(2) 0.0204(5) Uani 1 1 d . . .
C6 C 0.4089(3) 0.31351(16) 0.3464(3) 0.0225(6) Uani 1 1 d . . .
C7 C 0.6077(3) 0.25149(17) 0.5276(2) 0.0230(6) Uani 1 1 d . . .
H1 H 0.5822 0.3000 0.5328 0.028 Uiso 1 1 calc R U .
C8 C 0.6439(3) 0.21609(17) 0.6250(2) 0.0253(6) Uani 1 1 d . . .
H2 H 0.6438 0.2397 0.6951 0.030 Uiso 1 1 calc R U .
C9 C 0.6797(3) 0.14607(17) 0.6167(2) 0.0233(6) Uani 1 1 d . . .
H3 H 0.7047 0.1190 0.6807 0.028 Uiso 1 1 calc R U .
C10 C 0.6778(3) 0.11626(15) 0.5109(2) 0.0203(5) Uani 1 1 d . . .
H4 H 0.7025 0.0677 0.5040 0.024 Uiso 1 1 calc R U .
C11 C 0.8731(2) 0.25943(15) 0.2796(2) 0.0150(5) Uani 1 1 d . . .
C12 C 0.8951(2) 0.33355(15) 0.2864(2) 0.0187(5) Uani 1 1 d . . .
H5 H 0.8457 0.3666 0.2470 0.022 Uiso 1 1 calc R U .
C13 C 0.9888(2) 0.35907(16) 0.3504(2) 0.0201(5) Uani 1 1 d . . .
H6 H 1.0024 0.4096 0.3562 0.024 Uiso 1 1 calc R U .
C14 C 1.0626(2) 0.31096(16) 0.4060(2) 0.0194(5) Uani 1 1 d . . .
H7 H 1.1270 0.3283 0.4497 0.023 Uiso 1 1 calc R U .
C15 C 1.0420(2) 0.23747(17) 0.3975(2) 0.0220(6) Uani 1 1 d . . .
H8 H 1.0932 0.2045 0.4347 0.026 Uiso 1 1 calc R U .
C16 C 0.9473(2) 0.21122(16) 0.3352(3) 0.0215(6) Uani 1 1 d . . .
H9 H 0.9334 0.1607 0.3307 0.026 Uiso 1 1 calc R U .
C17 C 0.3259(2) 0.11922(15) 0.2953(2) 0.0186(5) Uani 1 1 d . . .
C18 C 0.3317(3) 0.12851(16) 0.4093(3) 0.0227(6) Uani 1 1 d . . .
H10 H 0.3891 0.1585 0.4439 0.027 Uiso 1 1 calc R U .
C19 C 0.2529(3) 0.09377(16) 0.4741(3) 0.0244(6) Uani 1 1 d . . .
H11 H 0.2580 0.0999 0.5526 0.029 Uiso 1 1 calc R U .
C20 C 0.1685(3) 0.05099(17) 0.4253(3) 0.0260(6) Uani 1 1 d . . .
H12 H 0.1147 0.0281 0.4694 0.031 Uiso 1 1 calc R U .
C21 C 0.1626(3) 0.0416(2) 0.3115(3) 0.0401(9) Uani 1 1 d . . .
H13 H 0.1048 0.0117 0.2773 0.048 Uiso 1 1 calc R U .
C22 C 0.2410(3) 0.0756(2) 0.2460(3) 0.0340(8) Uani 1 1 d . . .
H14 H 0.2361 0.0689 0.1676 0.041 Uiso 1 1 calc R U .
N1 N 0.64349(19) 0.15157(12) 0.41813(18) 0.0154(4) Uani 1 1 d . . .
N2 N 0.6068(2) 0.22082(12) 0.42661(19) 0.0160(4) Uani 1 1 d . . .
O1 O 0.6478(2) 0.02397(12) 0.02528(18) 0.0298(5) Uani 1 1 d . . .
O2 O 0.87202(18) 0.01814(12) 0.32253(19) 0.0269(5) Uani 1 1 d . . .
O3 O 0.5113(2) -0.02693(12) 0.3581(2) 0.0297(5) Uani 1 1 d . . .
O4 O 0.4623(2) 0.37965(12) 0.08089(19) 0.0278(5) Uani 1 1 d . . .
O5 O 0.6797(2) 0.41480(13) 0.3803(2) 0.0324(5) Uani 1 1 d . . .
O6 O 0.3250(2) 0.33205(15) 0.3816(2) 0.0384(6) Uani 1 1 d . . .
Te1 Te 0.73033(2) 0.22533(2) 0.17510(2) 0.01353(4) Uani 1 1 d . . .
Te2 Te 0.44347(2) 0.16345(2) 0.18499(2) 0.01563(4) Uani 1 1 d . . .
Re1 Re 0.64695(2) 0.09550(2) 0.25566(2) 0.01351(3) Uani 1 1 d . . .
Re2 Re 0.54616(2) 0.28558(2) 0.27941(2) 0.01396(3) Uani 1 1 d . . .
C23 C 0.4470(6) 0.4891(2) 0.4530(5) 0.0336(15) Uani 0.5 1 d D . P
H15 H 0.3665 0.5051 0.4532 0.040 Uiso 0.5 1 calc R U P
H16 H 0.4532 0.4585 0.3862 0.040 Uiso 0.5 1 calc R U P
Cl1 Cl 0.47189(10) 0.43532(6) 0.56495(11) 0.0571(3) Uani 1 1 d D . .

loop_
_atom_site_aniso_label
_atom_site_aniso_U_11
_atom_site_aniso_U_22
_atom_site_aniso_U_33
_atom_site_aniso_U_23
_atom_site_aniso_U_13
_atom_site_aniso_U_12
C1 0.0204(13) 0.0152(12) 0.0234(14) 0.0002(10) 0.0007(11) 0.0009(10)
C2 0.0200(13) 0.0159(12) 0.0196(12) 0.0003(10) 0.0034(10) -0.0026(10)
C3 0.0208(13) 0.0157(12) 0.0219(13) -0.0034(10) 0.0015(10) 0.0007(10)
C4 0.0149(12) 0.0163(12) 0.0266(14) -0.0014(11) 0.0042(10) 0.0000(10)
C5 0.0190(13) 0.0192(13) 0.0237(14) 0.0003(11) 0.0055(11) 0.0019(11)
C6 0.0198(14) 0.0222(14) 0.0255(14) 0.0004(11) 0.0006(11) -0.0016(11)
C7 0.0280(15) 0.0212(14) 0.0199(14) -0.0034(11) 0.0027(11) 0.0025(11)
C8 0.0318(16) 0.0276(15) 0.0167(13) -0.0030(11) 0.0030(12) -0.0009(12)
C9 0.0254(15) 0.0266(15) 0.0177(13) 0.0040(11) -0.0004(11) -0.0011(12)
C10 0.0229(14) 0.0164(13) 0.0215(13) 0.0021(10) -0.0005(11) 0.0003(10)
C11 0.0114(11) 0.0179(12) 0.0157(12) 0.0013(10) 0.0004(9) -0.0012(9)
C12 0.0157(12) 0.0177(13) 0.0223(13) 0.0028(10) -0.0016(10) 0.0000(10)
C13 0.0199(13) 0.0179(13) 0.0223(13) 0.0001(10) -0.0002(10) -0.0021(10)
C14 0.0142(12) 0.0278(14) 0.0159(12) -0.0004(11) -0.0007(10) -0.0013(11)
C15 0.0158(13) 0.0253(14) 0.0242(14) 0.0064(11) -0.0035(11) 0.0013(11)
C16 0.0195(14) 0.0177(13) 0.0270(14) 0.0039(11) -0.0023(11) -0.0008(10)
C17 0.0142(12) 0.0172(12) 0.0245(14) 0.0033(10) 0.0025(10) -0.0011(10)
C18 0.0219(14) 0.0205(13) 0.0260(14) -0.0022(11) 0.0031(11) -0.0044(11)
C19 0.0268(15) 0.0229(14) 0.0238(14) 0.0006(11) 0.0051(12) 0.0019(12)
C20 0.0199(14) 0.0237(15) 0.0351(16) 0.0072(12) 0.0080(12) -0.0012(11)
C21 0.0291(18) 0.056(2) 0.0348(18) 0.0052(17) -0.0006(14) -0.0267(17)
C22 0.0283(17) 0.051(2) 0.0222(15) 0.0039(14) -0.0025(12) -0.0216(16)
N1 0.0149(10) 0.0144(10) 0.0168(10) -0.0001(8) 0.0012(8) -0.0016(8)
N2 0.0151(11) 0.0151(10) 0.0178(11) 0.0005(8) 0.0020(8) -0.0003(8)
O1 0.0408(13) 0.0261(11) 0.0222(11) -0.0057(9) -0.0016(9) 0.0091(10)
O2 0.0222(11) 0.0278(11) 0.0309(11) 0.0069(9) 0.0022(9) 0.0068(9)
O3 0.0340(12) 0.0192(10) 0.0366(12) 0.0004(9) 0.0084(10) -0.0097(9)
O4 0.0312(12) 0.0248(11) 0.0273(11) 0.0074(9) 0.0010(9) 0.0072(9)
O5 0.0282(12) 0.0245(11) 0.0452(14) -0.0110(10) 0.0066(10) -0.0081(9)
O6 0.0191(11) 0.0527(16) 0.0446(15) -0.0059(12) 0.0114(10) 0.0034(11)
Te1 0.01156(8) 0.01480(8) 0.01413(7) 0.00114(6) -0.00016(6) -0.00150(6)
Te2 0.01229(8) 0.01672(8) 0.01776(8) 0.00049(6) -0.00014(6) -0.00262(6)
Re1 0.01327(5) 0.01155(5) 0.01570(5) -0.00058(3) 0.00076(4) -0.00093(3)
Re2 0.01203(5) 0.01228(5) 0.01762(5) 0.00079(4) 0.00124(4) -0.00038(3)
C23 0.033(4) 0.037(4) 0.030(3) -0.011(3) -0.008(3) 0.008(3)
Cl1 0.0547(6) 0.0489(6) 0.0696(7) -0.0262(5) 0.0213(5) 0.0023(5)

loop_
_atom_type_symbol
_atom_type_description
_atom_type_scat_dispersion_real
_atom_type_scat_dispersion_imag
_atom_type_scat_source
C C 0.0033 0.0016 'International Tables Vol C Tables 4.2.6.8 and 6.1.1.4'
H H 0.0000 0.0000 'International Tables Vol C Tables 4.2.6.8 and 6.1.1.4'
N N 0.0061 0.0033 'International Tables Vol C Tables 4.2.6.8 and 6.1.1.4'
O O 0.0106 0.0060 'International Tables Vol C Tables 4.2.6.8 and 6.1.1.4'
Cl Cl 0.1484 0.1585 'International Tables Vol C Tables 4.2.6.8 and 6.1.1.4'
Te Te -0.5308 1.6751 'International Tables Vol C Tables 4.2.6.8 and 6.1.1.4'
Re Re -1.0185 7.2310 'International Tables Vol C Tables 4.2.6.8 and 6.1.1.4'

loop_
_geom_angle_atom_site_label_1
_geom_angle_atom_site_label_2
_geom_angle_atom_site_label_3
_geom_angle
_geom_angle_site_symmetry_1
_geom_angle_site_symmetry_3
O1 C1 Re1 178.7(3) . .
O2 C2 Re1 176.4(2) . .
O3 C3 Re1 177.4(3) . .
O4 C4 Re2 177.0(3) . .
O5 C5 Re2 178.0(3) . .
O6 C6 Re2 176.5(3) . .
N2 C7 C8 123.5(3) . .
N2 C7 H1 118.3 . .
C8 C7 H1 118.3 . .
C9 C8 C7 117.8(3) . .
C9 C8 H2 121.1 . .
C7 C8 H2 121.1 . .
C8 C9 C10 117.1(3) . .
C8 C9 H3 121.4 . .
C10 C9 H3 121.4 . .
N1 C10 C9 124.1(3) . .
N1 C10 H4 118.0 . .
C9 C10 H4 118.0 . .
C16 C11 C12 119.6(2) . .
C16 C11 Te1 122.8(2) . .
C12 C11 Te1 117.49(19) . .
C13 C12 C11 120.3(3) . .
C13 C12 H5 119.9 . .
C11 C12 H5 119.9 . .
C14 C13 C12 120.1(3) . .
C14 C13 H6 120.0 . .
C12 C13 H6 120.0 . .
C15 C14 C13 119.6(3) . .
C15 C14 H7 120.2 . .
C13 C14 H7 120.2 . .
C14 C15 C16 120.9(3) . .
C14 C15 H8 119.5 . .
C16 C15 H8 119.5 . .
C15 C16 C11 119.5(3) . .
C15 C16 H9 120.2 . .
C11 C16 H9 120.2 . .
C18 C17 C22 119.2(3) . .
C18 C17 Te2 125.2(2) . .
C22 C17 Te2 115.6(2) . .
C17 C18 C19 120.1(3) . .
C17 C18 H10 119.9 . .
C19 C18 H10 119.9 . .
C20 C19 C18 120.7(3) . .
C20 C19 H11 119.7 . .
C18 C19 H11 119.7 . .
C19 C20 C21 119.3(3) . .
C19 C20 H12 120.3 . .
C21 C20 H12 120.3 . .
C20 C21 C22 120.6(3) . .
C20 C21 H13 119.7 . .
C22 C21 H13 119.7 . .
C17 C22 C21 120.1(3) . .
C17 C22 H14 119.9 . .
C21 C22 H14 119.9 . .
C10 N1 N2 118.7(2) . .
C10 N1 Re1 119.22(18) . .
N2 N1 Re1 122.08(17) . .
C7 N2 N1 118.8(2) . .
C7 N2 Re2 118.66(19) . .
N1 N2 Re2 122.50(17) . .
C11 Te1 Re1 109.29(7) . .
C11 Te1 Re2 102.67(7) . .
Re1 Te1 Re2 83.682(6) . .
C17 Te2 Re2 109.83(8) . .
C17 Te2 Re1 102.23(8) . .
Re2 Te2 Re1 84.220(6) . .
C2 Re1 C3 91.62(12) . .
C2 Re1 C1 89.43(12) . .
C3 Re1 C1 92.97(12) . .
C2 Re1 N1 92.18(10) . .
C3 Re1 N1 88.31(10) . .
C1 Re1 N1 177.92(10) . .
C2 Re1 Te2 177.44(8) . .
C3 Re1 Te2 90.05(9) . .
C1 Re1 Te2 88.56(8) . .
N1 Re1 Te2 89.80(6) . .
C2 Re1 Te1 99.01(8) . .
C3 Re1 Te1 168.08(8) . .
C1 Re1 Te1 92.51(8) . .
N1 Re1 Te1 85.94(6) . .
Te2 Re1 Te1 79.509(6) . .
C6 Re2 C4 87.38(12) . .
C6 Re2 C5 93.32(12) . .
C4 Re2 C5 90.04(12) . .
C6 Re2 N2 92.68(11) . .
C4 Re2 N2 178.78(10) . .
C5 Re2 N2 88.74(10) . .
C6 Re2 Te2 92.09(9) . .
C4 Re2 Te2 91.37(8) . .
C5 Re2 Te2 174.47(8) . .
N2 Re2 Te2 89.85(6) . .
C6 Re2 Te1 171.55(9) . .
C4 Re2 Te1 94.48(8) . .
C5 Re2 Te1 94.92(8) . .
N2 Re2 Te1 85.64(6) . .
Te2 Re2 Te1 79.632(6) . .
Cl1 C23 Cl1 120.8(4) . 3_666
Cl1 C23 H15 107.1 . .
Cl1 C23 H15 107.1 3_666 .
Cl1 C23 H16 107.1 . .
Cl1 C23 H16 107.1 3_666 .
H15 C23 H16 106.8 . .
C23 Cl1 C23 59.2(4) . 3_666

loop_
_geom_bond_atom_site_label_1
_geom_bond_atom_site_label_2
_geom_bond_distance
_geom_bond_site_symmetry_2
C1 O1 1.140(4) .
C1 Re1 1.933(3) .
C2 O2 1.153(4) .
C2 Re1 1.918(3) .
C3 O3 1.151(4) .
C3 Re1 1.920(3) .
C4 O4 1.149(4) .
C4 Re2 1.922(3) .
C5 O5 1.147(4) .
C5 Re2 1.922(3) .
C6 O6 1.148(4) .
C6 Re2 1.917(3) .
C7 N2 1.341(4) .
C7 C8 1.386(4) .
C7 H1 0.9500 .
C8 C9 1.367(4) .
C8 H2 0.9500 .
C9 C10 1.387(4) .
C9 H3 0.9500 .
C10 N1 1.335(4) .
C10 H4 0.9500 .
C11 C16 1.390(4) .
C11 C12 1.397(4) .
C11 Te1 2.129(3) .
C12 C13 1.387(4) .
C12 H5 0.9500 .
C13 C14 1.386(4) .
C13 H6 0.9500 .
C14 C15 1.384(4) .
C14 H7 0.9500 .
C15 C16 1.390(4) .
C15 H8 0.9500 .
C16 H9 0.9500 .
C17 C18 1.381(4) .
C17 C22 1.388(4) .
C17 Te2 2.135(3) .
C18 C19 1.401(4) .
C18 H10 0.9500 .
C19 C20 1.373(4) .
C19 H11 0.9500 .
C20 C21 1.378(5) .
C20 H12 0.9500 .
C21 C22 1.398(4) .
C21 H13 0.9500 .
C22 H14 0.9500 .
N1 N2 1.358(3) .
N1 Re1 2.216(2) .
N2 Re2 2.220(2) .
Te1 Re1 2.7904(2) .
Te1 Re2 2.7975(2) .
Te2 Re2 2.7722(2) .
Te2 Re1 2.7866(2) .
C23 Cl1 1.686(4) .
C23 Cl1 1.714(4) 3_666
C23 H15 0.9900 .
C23 H16 0.9900 .
Cl1 C23 1.714(4) 3_666

loop_
_geom_torsion_atom_site_label_1
_geom_torsion_atom_site_label_2
_geom_torsion_atom_site_label_3
_geom_torsion_atom_site_label_4
_geom_torsion
_geom_torsion_site_symmetry_1
_geom_torsion_site_symmetry_4
N2 C7 C8 C9 -0.4(5) . .
C7 C8 C9 C10 0.6(5) . .
C8 C9 C10 N1 0.0(5) . .
C16 C11 C12 C13 -1.6(4) . .
Te1 C11 C12 C13 -178.1(2) . .
C11 C12 C13 C14 1.5(4) . .
C12 C13 C14 C15 -0.2(4) . .
C13 C14 C15 C16 -0.9(4) . .
C14 C15 C16 C11 0.8(4) . .
C12 C11 C16 C15 0.4(4) . .
Te1 C11 C16 C15 176.8(2) . .
C22 C17 C18 C19 0.4(5) . .
Te2 C17 C18 C19 -176.7(2) . .
C17 C18 C19 C20 -0.8(5) . .
C18 C19 C20 C21 0.9(5) . .
C19 C20 C21 C22 -0.6(6) . .
C18 C17 C22 C21 -0.1(5) . .
Te2 C17 C22 C21 177.3(3) . .
C20 C21 C22 C17 0.2(6) . .
C9 C10 N1 N2 -0.7(4) . .
C9 C10 N1 Re1 179.7(2) . .
C8 C7 N2 N1 -0.3(4) . .
C8 C7 N2 Re2 -179.9(2) . .
C10 N1 N2 C7 0.8(4) . .
Re1 N1 N2 C7 -179.6(2) . .
C10 N1 N2 Re2 -179.54(19) . .
Re1 N1 N2 Re2 0.1(3) . .
Cl1 C23 Cl1 C23 0.000(1) 3_666 3_666
